data_2205345
loop_
_publ_author_name
'S. M. Malathy Sony'
'K. Palani'
'P. Charles'
'M. N. Ponnuswamy'
'N. Sureshbabu'
'P. C. Srinivasan'
'M. Nethaji'

_publ_section_title
;
 3-Benzyl-2-methyl-1-phenylsulfonyl-1<i>H</i>-indole
;
_journal_issue 3
_journal_name_full 'Acta Crystallographica Section E'
_journal_page_first o521
_journal_page_last o523
_journal_paper_doi 10.1107/S1600536805002825
_journal_volume 61
_journal_year 2005
_chemical_formula_iupac 'C22 H19 N O2 S'
_chemical_formula_moiety 'C22 H19 N O2 S'
_chemical_formula_sum 'C22 H19 N O2 S'
_chemical_formula_weight 361.44
_chemical_name_systematic
;
3-Benzyl-2-methyl-1-phenylsulfonyl-1H-indole
;
_space_group_IT_number 61
_symmetry_cell_setting orthorhombic
_symmetry_space_group_name_Hall '-P 2ac 2ab'
_symmetry_space_group_name_H-M 'P b c a'
_atom_sites_solution_hydrogens geom
_atom_sites_solution_primary direct
_atom_sites_solution_secondary difmap
_audit_creation_method SHELXL97
_cell_angle_alpha 90.00
_cell_angle_beta 90.00
_cell_angle_gamma 90.00
_cell_formula_units_Z 8
_cell_length_a 17.160(9)
_cell_length_b 11.680(6)
_cell_length_c 18.274(10)
_cell_measurement_reflns_used 26996
_cell_measurement_temperature 293(2)
_cell_measurement_theta_max 27.29
_cell_measurement_theta_min 2.23
_cell_volume 3663(3)
_computing_cell_refinement 'SAINT (Siemens, 1996)'
_computing_data_collection 'SMART (Siemens, 1996)'
_computing_data_reduction SAINT
_computing_molecular_graphics 'PLATON (Spek, 2003), ORTEP-3 (Farrugia, 1997) and ZORTEP (Zsolnai, 1998)'
_computing_publication_material PLATON
_computing_structure_refinement 'SHELXL97 (Sheldrick, 1997)'
_computing_structure_solution 'SHELXS97 (Sheldrick, 1997)'
_diffrn_ambient_temperature 293(2)
_diffrn_measured_fraction_theta_full 0.999
_diffrn_measured_fraction_theta_max 0.942
_diffrn_measurement_device_type 'Siemens SMART CCD area-detector'
_diffrn_measurement_method \w
_diffrn_radiation_monochromator graphite
_diffrn_radiation_source 'fine-focus sealed tube'
_diffrn_radiation_type MoK\a
_diffrn_radiation_wavelength 0.71073
_diffrn_reflns_av_R_equivalents 0.0197
_diffrn_reflns_av_sigmaI/netI 0.0127
_diffrn_reflns_limit_h_max 21
_diffrn_reflns_limit_h_min -21
_diffrn_reflns_limit_k_max 15
_diffrn_reflns_limit_k_min -15
_diffrn_reflns_limit_l_max 23
_diffrn_reflns_limit_l_min -22
_diffrn_reflns_number 26996
_diffrn_reflns_theta_full 25.00
_diffrn_reflns_theta_max 27.29
_diffrn_reflns_theta_min 2.23
_diffrn_standards_interval_count 0
_diffrn_standards_number 0
_exptl_absorpt_coefficient_mu 0.193
_exptl_absorpt_correction_type none
_exptl_crystal_colour colourless
_exptl_crystal_density_diffrn 1.311
_exptl_crystal_density_meas ?
_exptl_crystal_density_method .
_exptl_crystal_description block
_exptl_crystal_F_000 1520
_exptl_crystal_size_max 0.25
_exptl_crystal_size_mid 0.22
_exptl_crystal_size_min 0.20
_refine_diff_density_max 0.375
_refine_diff_density_min -0.320
_refine_ls_extinction_method none
_refine_ls_goodness_of_fit_ref 1.016
_refine_ls_hydrogen_treatment constr
_refine_ls_matrix_type full
_refine_ls_number_parameters 235
_refine_ls_number_reflns 3882
_refine_ls_number_restraints 0
_refine_ls_restrained_S_all 1.016
_refine_ls_R_factor_all 0.0542
_refine_ls_R_factor_gt 0.0448
_refine_ls_shift/su_max 0.001
_refine_ls_shift/su_mean 0.000
_refine_ls_structure_factor_coef Fsqd
_refine_ls_weighting_details 'calc w = 1/[\s^2^(Fo^2^)+(0.0872P)^2^+1.131P] where P=(Fo^2^+2Fc^2^)/3'
_refine_ls_weighting_scheme calc
_refine_ls_wR_factor_gt 0.1332
_refine_ls_wR_factor_ref 0.1426
_reflns_number_gt 3235
_reflns_number_total 3882
_reflns_threshold_expression I>2\s(I)
_cod_data_source_file rz6040.cif
_cod_data_source_block I
_cod_database_code 2205345
_cod_database_fobs_code 2205345

loop_
_symmetry_equiv_pos_as_xyz
'x, y, z'
'-x+1/2, -y, z+1/2'
'-x, y+1/2, -z+1/2'
'x+1/2, -y+1/2, -z'
'-x, -y, -z'
'x-1/2, y, -z-1/2'
'x, -y-1/2, z-1/2'
'-x-1/2, y-1/2, z'

loop_
_atom_site_label
_atom_site_fract_x
_atom_site_fract_y
_atom_site_fract_z
_atom_site_U_iso_or_equiv
_atom_site_adp_type
_atom_site_calc_flag
_atom_site_refinement_flags
_atom_site_occupancy
_atom_site_type_symbol
N1 -0.00791(8) 0.22112(11) 0.37854(8) 0.0397(3) Uani d . 1 N
C2 -0.03940(10) 0.11464(14) 0.35339(9) 0.0409(4) Uani d . 1 C
C3 -0.07236(9) 0.06007(14) 0.41067(10) 0.0410(4) Uani d . 1 C
C4 -0.06201(9) 0.12922(15) 0.47543(10) 0.0414(4) Uani d . 1 C
C5 -0.08523(11) 0.11487(19) 0.54840(10) 0.0553(5) Uani d . 1 C
H5 -0.1124 0.0497 0.5627 0.066 Uiso calc R 1 H
C6 -0.06719(12) 0.1983(2) 0.59841(12) 0.0664(6) Uani d . 1 C
H6 -0.0817 0.1891 0.6471 0.080 Uiso calc R 1 H
C7 -0.02750(13) 0.2966(2) 0.57716(11) 0.0636(6) Uani d . 1 C
H7 -0.0163 0.3522 0.6120 0.076 Uiso calc R 1 H
C8 -0.00422(11) 0.31393(17) 0.50577(11) 0.0515(4) Uani d . 1 C
H8 0.0219 0.3802 0.4919 0.062 Uiso calc R 1 H
C9 -0.02135(9) 0.22825(13) 0.45527(9) 0.0388(4) Uani d . 1 C
S10 0.06544(3) 0.28871(4) 0.33743(2) 0.04496(17) Uani d . 1 S
O11 0.07039(8) 0.39829(11) 0.37166(9) 0.0583(4) Uani d . 1 O
O12 0.05223(10) 0.28127(13) 0.26045(8) 0.0653(4) Uani d . 1 O
C13 0.14927(10) 0.20972(14) 0.35915(10) 0.0452(4) Uani d . 1 C
C14 0.18895(11) 0.23174(17) 0.42383(11) 0.0529(5) Uani d . 1 C
H14 0.1717 0.2887 0.4554 0.063 Uiso calc R 1 H
C15 0.25439(12) 0.1681(2) 0.44076(13) 0.0670(6) Uani d . 1 C
H15 0.2816 0.1825 0.4838 0.080 Uiso calc R 1 H
C16 0.27912(14) 0.0841(2) 0.39433(18) 0.0798(7) Uani d . 1 C
H16 0.3229 0.0410 0.4063 0.096 Uiso calc R 1 H
C17 0.24033(17) 0.0626(2) 0.33033(18) 0.0886(8) Uani d . 1 C
H17 0.2581 0.0056 0.2990 0.106 Uiso calc R 1 H
C18 0.17480(14) 0.1254(2) 0.31213(14) 0.0707(6) Uani d . 1 C
H18 0.1483 0.1109 0.2687 0.085 Uiso calc R 1 H
C19 -0.11374(11) -0.05304(15) 0.40720(12) 0.0521(5) Uani d . 1 C
H19A -0.0876 -0.1007 0.3713 0.063 Uiso calc R 1 H
H19B -0.1085 -0.0904 0.4543 0.063 Uiso calc R 1 H
C20 -0.19930(10) -0.04776(14) 0.38800(10) 0.0446(4) Uani d . 1 C
C21 -0.24606(12) 0.04350(17) 0.40759(12) 0.0589(5) Uani d . 1 C
H21 -0.2239 0.1065 0.4307 0.071 Uiso calc R 1 H
C22 -0.32522(13) 0.0428(2) 0.39352(15) 0.0725(6) Uani d . 1 C
H22 -0.3558 0.1049 0.4072 0.087 Uiso calc R 1 H
C23 -0.35835(14) -0.0489(2) 0.35957(16) 0.0819(8) Uani d . 1 C
H23 -0.4117 -0.0499 0.3506 0.098 Uiso calc R 1 H
C24 -0.31301(17) -0.1394(3) 0.33872(17) 0.0866(8) Uani d . 1 C
H24 -0.3358 -0.2017 0.3153 0.104 Uiso calc R 1 H
C25 -0.23324(14) -0.13931(19) 0.35206(13) 0.0659(6) Uani d . 1 C
H25 -0.2028 -0.2007 0.3369 0.079 Uiso calc R 1 H
C26 -0.04056(15) 0.07885(19) 0.27470(12) 0.0659(6) Uani d . 1 C
H26A -0.0121 0.1335 0.2459 0.099 Uiso calc R 1 H
H26B -0.0935 0.0753 0.2578 0.099 Uiso calc R 1 H
H26C -0.0168 0.0048 0.2699 0.099 Uiso calc R 1 H

loop_
_atom_site_aniso_label
_atom_site_aniso_U_11
_atom_site_aniso_U_22
_atom_site_aniso_U_33
_atom_site_aniso_U_12
_atom_site_aniso_U_13
_atom_site_aniso_U_23
N1 0.0381(7) 0.0363(7) 0.0447(8) -0.0038(5) -0.0017(6) -0.0003(5)
C2 0.0376(8) 0.0363(8) 0.0488(9) -0.0017(6) -0.0040(7) -0.0043(7)
C3 0.0327(8) 0.0358(8) 0.0546(10) 0.0022(6) -0.0040(7) 0.0018(7)
C4 0.0313(8) 0.0453(9) 0.0475(9) 0.0039(6) -0.0033(6) 0.0045(7)
C5 0.0438(10) 0.0713(13) 0.0509(11) 0.0011(9) 0.0023(8) 0.0125(9)
C6 0.0540(12) 0.1034(19) 0.0418(11) 0.0104(11) 0.0027(8) -0.0020(11)
C7 0.0534(12) 0.0838(15) 0.0537(12) 0.0068(10) -0.0058(9) -0.0227(10)
C8 0.0441(9) 0.0532(10) 0.0571(11) 0.0003(8) -0.0050(8) -0.0121(8)
C9 0.0317(7) 0.0413(8) 0.0434(9) 0.0034(6) -0.0040(6) -0.0013(6)
S10 0.0469(3) 0.0390(3) 0.0489(3) -0.00585(16) -0.00116(17) 0.00997(17)
O11 0.0563(8) 0.0356(7) 0.0831(10) -0.0068(5) -0.0039(7) 0.0061(6)
O12 0.0756(10) 0.0723(10) 0.0479(8) -0.0114(7) -0.0043(7) 0.0209(7)
C13 0.0413(9) 0.0446(9) 0.0497(9) -0.0047(7) 0.0087(7) 0.0046(7)
C14 0.0442(10) 0.0585(11) 0.0559(11) 0.0012(8) 0.0031(8) 0.0015(8)
C15 0.0462(11) 0.0772(14) 0.0776(14) 0.0031(10) -0.0016(10) 0.0105(12)
C16 0.0478(12) 0.0689(15) 0.123(2) 0.0111(11) 0.0093(13) 0.0061(14)
C17 0.0649(15) 0.0796(17) 0.121(2) 0.0127(13) 0.0174(15) -0.0320(16)
C18 0.0606(13) 0.0784(15) 0.0731(14) 0.0022(11) 0.0084(11) -0.0214(12)
C19 0.0419(9) 0.0377(9) 0.0768(13) -0.0029(7) -0.0030(8) 0.0044(8)
C20 0.0411(9) 0.0406(9) 0.0519(10) -0.0072(7) 0.0016(7) 0.0067(7)
C21 0.0454(10) 0.0557(11) 0.0756(13) 0.0007(9) -0.0038(9) -0.0034(9)
C22 0.0441(11) 0.0769(15) 0.0964(17) 0.0046(10) 0.0032(11) 0.0158(13)
C23 0.0465(12) 0.0886(18) 0.111(2) -0.0200(12) -0.0179(12) 0.0331(16)
C24 0.0752(17) 0.0729(16) 0.112(2) -0.0336(14) -0.0261(15) 0.0033(14)
C25 0.0662(14) 0.0485(11) 0.0829(15) -0.0152(10) -0.0080(11) -0.0027(10)
C26 0.0754(14) 0.0648(13) 0.0576(12) -0.0162(11) 0.0046(10) -0.0184(10)

loop_
_atom_type_symbol
_atom_type_description
_atom_type_scat_dispersion_real
_atom_type_scat_dispersion_imag
_atom_type_scat_source
C C 0.0033 0.0016 'International Tables Vol C Tables 4.2.6.8 and 6.1.1.4'
H H 0.0000 0.0000 'International Tables Vol C Tables 4.2.6.8 and 6.1.1.4'
O O 0.0106 0.0060 'International Tables Vol C Tables 4.2.6.8 and 6.1.1.4'
S S 0.1246 0.1234 'International Tables Vol C Tables 4.2.6.8 and 6.1.1.4'
N N 0.0061 0.0033 'International Tables Vol C Tables 4.2.6.8 and 6.1.1.4'

loop_
_geom_angle_atom_site_label_1
_geom_angle_atom_site_label_2
_geom_angle_atom_site_label_3
_geom_angle
_geom_angle_publ_flag
C9 N1 C2 107.81(13) y
C9 N1 S10 122.63(11) y
C2 N1 S10 123.53(12) y
C3 C2 N1 108.62(15) ?
C3 C2 C26 127.39(16) ?
N1 C2 C26 123.76(16) ?
C2 C3 C4 108.66(15) ?
C2 C3 C19 125.53(17) ?
C4 C3 C19 125.81(16) ?
C5 C4 C9 119.39(17) ?
C5 C4 C3 132.68(17) ?
C9 C4 C3 107.92(15) ?
C4 C5 C6 119.0(2) ?
C4 C5 H5 120.5 ?
C6 C5 H5 120.5 ?
C7 C6 C5 120.7(2) ?
C7 C6 H6 119.6 ?
C5 C6 H6 119.6 ?
C6 C7 C8 121.84(19) ?
C6 C7 H7 119.1 ?
C8 C7 H7 119.1 ?
C7 C8 C9 117.39(19) ?
C7 C8 H8 121.3 ?
C9 C8 H8 121.3 ?
C4 C9 C8 121.63(17) ?
C4 C9 N1 106.95(14) ?
C8 C9 N1 131.34(16) ?
O11 S10 O12 119.73(9) y
O11 S10 N1 105.81(8) y
O12 S10 N1 107.20(8) y
O11 S10 C13 108.89(9) y
O12 S10 C13 108.73(10) y
N1 S10 C13 105.57(8) y
C14 C13 C18 120.5(2) ?
C14 C13 S10 119.83(14) ?
C18 C13 S10 119.68(17) ?
C13 C14 C15 119.3(2) ?
C13 C14 H14 120.3 ?
C15 C14 H14 120.3 ?
C14 C15 C16 120.0(2) ?
C14 C15 H15 120.0 ?
C16 C15 H15 120.0 ?
C17 C16 C15 120.8(2) ?
C17 C16 H16 119.6 ?
C15 C16 H16 119.6 ?
C16 C17 C18 120.2(2) ?
C16 C17 H17 119.9 ?
C18 C17 H17 119.9 ?
C13 C18 C17 119.2(2) ?
C13 C18 H18 120.4 ?
C17 C18 H18 120.4 ?
C20 C19 C3 115.70(14) ?
C20 C19 H19A 108.4 ?
C3 C19 H19A 108.4 ?
C20 C19 H19B 108.4 ?
C3 C19 H19B 108.4 ?
H19A C19 H19B 107.4 ?
C25 C20 C21 118.35(19) ?
C25 C20 C19 119.20(18) ?
C21 C20 C19 122.39(17) ?
C20 C21 C22 121.2(2) ?
C20 C21 H21 119.4 ?
C22 C21 H21 119.4 ?
C23 C22 C21 120.0(2) ?
C23 C22 H22 120.0 ?
C21 C22 H22 120.0 ?
C22 C23 C24 119.8(2) ?
C22 C23 H23 120.1 ?
C24 C23 H23 120.1 ?
C25 C24 C23 120.7(2) ?
C25 C24 H24 119.6 ?
C23 C24 H24 119.6 ?
C20 C25 C24 119.9(2) ?
C20 C25 H25 120.1 ?
C24 C25 H25 120.1 ?
C2 C26 H26A 109.5 ?
C2 C26 H26B 109.5 ?
H26A C26 H26B 109.5 ?
C2 C26 H26C 109.5 ?
H26A C26 H26C 109.5 ?
H26B C26 H26C 109.5 ?

loop_
_geom_bond_atom_site_label_1
_geom_bond_atom_site_label_2
_geom_bond_distance
_geom_bond_publ_flag
N1 C9 1.424(2) y
N1 C2 1.432(2) y
N1 S10 1.6650(15) y
C2 C3 1.350(2) ?
C2 C26 1.498(3) ?
C3 C4 1.444(3) ?
C3 C19 1.501(2) ?
C4 C5 1.402(3) ?
C4 C9 1.400(2) ?
C5 C6 1.372(3) ?
C5 H5 0.9300 ?
C6 C7 1.390(3) ?
C6 H6 0.9300 ?
C7 C8 1.379(3) ?
C7 H7 0.9300 ?
C8 C9 1.393(2) ?
C8 H8 0.9300 ?
S10 O11 1.4271(16) y
S10 O12 1.4275(17) y
S10 C13 1.754(2) y
C13 C14 1.388(3) ?
C13 C18 1.379(3) ?
C14 C15 1.382(3) ?
C14 H14 0.9300 ?
C15 C16 1.365(4) ?
C15 H15 0.9300 ?
C16 C17 1.369(4) ?
C16 H16 0.9300 ?
C17 C18 1.383(4) ?
C17 H17 0.9300 ?
C18 H18 0.9300 ?
C19 C20 1.511(3) ?
C19 H19A 0.9700 ?
C19 H19B 0.9700 ?
C20 C25 1.383(3) ?
C20 C21 1.382(3) ?
C21 C22 1.383(3) ?
C21 H21 0.9300 ?
C22 C23 1.362(4) ?
C22 H22 0.9300 ?
C23 C24 1.367(4) ?
C23 H23 0.9300 ?
C24 C25 1.390(4) ?
C24 H24 0.9300 ?
C25 H25 0.9300 ?
C26 H26A 0.9600 ?
C26 H26B 0.9600 ?
C26 H26C 0.9600 ?

loop_
_geom_hbond_atom_site_label_D
_geom_hbond_atom_site_label_H
_geom_hbond_atom_site_label_A
_geom_hbond_site_symmetry_A
_geom_hbond_distance_DH
_geom_hbond_distance_HA
_geom_hbond_distance_DA
_geom_hbond_angle_DHA
C26 H26A O12 . 0.96 2.07 2.862(3) 139
C16 H16 O11 8_655 0.93 2.56 3.399(3) 151
C5 H5 Cg1 5_556 0.93 3.09 4.018(4) 173
C15 H15 Cg2 5_556 0.93 3.05 3.701(4) 129
C17 H17 Cg2 6_656 0.93 3.27 3.953(4) 132

loop_
_geom_torsion_atom_site_label_1
_geom_torsion_atom_site_label_2
_geom_torsion_atom_site_label_3
_geom_torsion_atom_site_label_4
_geom_torsion
_geom_torsion_publ_flag
S10 N1 C2 C26 -30.4(2) y
S10 N1 C9 C8 28.1(2) y
S10 N1 C2 C3 154.71(12) ?
C9 N1 C2 C3 1.55(18) ?
C9 N1 C2 C26 176.44(17) ?
N1 C2 C3 C4 -0.95(19) ?
C26 C2 C3 C4 -175.60(18) ?
N1 C2 C3 C19 178.35(15) ?
C26 C2 C3 C19 3.7(3) ?
C2 C3 C4 C5 178.93(18) ?
C19 C3 C4 C5 -0.4(3) ?
C2 C3 C4 C9 -0.01(18) ?
C19 C3 C4 C9 -179.30(15) ?
C9 C4 C5 C6 -0.2(3) ?
C3 C4 C5 C6 -179.08(18) ?
C4 C5 C6 C7 0.9(3) ?
C5 C6 C7 C8 -0.5(3) ?
C6 C7 C8 C9 -0.6(3) ?
C5 C4 C9 C8 -0.9(2) ?
C3 C4 C9 C8 178.20(15) ?
C5 C4 C9 N1 -178.15(15) ?
C3 C4 C9 N1 0.96(17) ?
C7 C8 C9 C4 1.3(3) ?
C7 C8 C9 N1 177.79(17) ?
C2 N1 C9 C4 -1.52(17) ?
S10 N1 C9 C4 -154.97(11) ?
C2 N1 C9 C8 -178.40(18) ?
C9 N1 S10 O11 -39.92(14) y
C2 N1 S10 O11 170.78(13) ?
C9 N1 S10 O12 -168.76(13) ?
C2 N1 S10 O12 41.93(16) y
C9 N1 S10 C13 75.43(14) y
C2 N1 S10 C13 -73.88(15) y
O11 S10 C13 C14 27.27(17) y
O12 S10 C13 C14 159.30(15) ?
N1 S10 C13 C14 -85.95(16) y
O11 S10 C13 C18 -153.38(17) ?
O12 S10 C13 C18 -21.35(19) y
N1 S10 C13 C18 93.40(18) y
C18 C13 C14 C15 -0.1(3) ?
S10 C13 C14 C15 179.26(15) ?
C13 C14 C15 C16 -0.4(3) ?
C14 C15 C16 C17 0.7(4) ?
C15 C16 C17 C18 -0.6(4) ?
C14 C13 C18 C17 0.2(3) ?
S10 C13 C18 C17 -179.1(2) ?
C16 C17 C18 C13 0.1(4) ?
C2 C3 C19 C20 -86.5(2) y
C4 C3 C19 C20 92.6(2) ?
C3 C19 C20 C25 150.98(19) ?
C3 C19 C20 C21 -31.7(3) y
C25 C20 C21 C22 1.6(3) ?
C19 C20 C21 C22 -175.7(2) ?
C20 C21 C22 C23 -0.2(4) ?
C21 C22 C23 C24 -0.8(4) ?
C22 C23 C24 C25 0.3(4) ?
C21 C20 C25 C24 -2.1(3) ?
C19 C20 C25 C24 175.4(2) ?
C23 C24 C25 C20 1.2(4) ?

loop_
_cod_related_entry_id
_cod_related_entry_database
_cod_related_entry_code
1 ChemSpider 21129812
